data_7156694
loop_
_publ_author_name
'Yang, Mengchen'
'Chen, Chen'
'Yi, Xing'
'Li, Yuan'
'Wu, Xiaoqin'
'Li, Qingshan'
'Ban, Shurong'

_publ_section_title
;
 Thiosquaramide-catalysed asymmetric double Michael addition of
 2-(3H)-furanones to nitroolefines.
;
_journal_issue 11
_journal_name_full 'Organic &amp; biomolecular chemistry'
_journal_page_first 2883
_journal_page_last 2886
_journal_paper_doi 10.1039/c9ob00330d
_journal_volume 17
_journal_year 2019
_chemical_formula_moiety '0.5(C21 H20 N2 O7)'
_chemical_formula_sum 'C10.5 H10 N O3.5'
_chemical_formula_weight 206.19
_space_group_crystal_system monoclinic
_space_group_IT_number 4
_space_group_name_Hall 'P 2yb'
_space_group_name_H-M_alt 'P 1 21 1'
_symmetry_space_group_name_Hall 'P 2yb'
_symmetry_space_group_name_H-M 'P 1 21 1'
_atom_sites_solution_hydrogens geom
_atom_sites_solution_primary dual
_audit_creation_date 2018-09-13
_audit_creation_method
;
Olex2 1.2
(compiled 2018.05.29 svn.r3508 for OlexSys, GUI svn.r5506)
;
_audit_update_record
;
2019-01-30 deposited with the CCDC.    2019-02-15 downloaded from the CCDC.
;
_cell_angle_alpha 90
_cell_angle_beta 99.396(4)
_cell_angle_gamma 90
_cell_formula_units_Z 4
_cell_length_a 6.5334(7)
_cell_length_b 16.5353(19)
_cell_length_c 9.6045(11)
_cell_measurement_reflns_used 6917
_cell_measurement_temperature 297(2)
_cell_measurement_theta_max 36.71
_cell_measurement_theta_min 3.70
_cell_volume 1023.7(2)
_computing_cell_refinement 'SAINT v8.37A (Bruker, 2015)'
_computing_data_reduction 'SAINT v8.37A (Bruker, 2015)'
_computing_molecular_graphics 'Olex2 (Dolomanov et al., 2009)'
_computing_publication_material 'Olex2 (Dolomanov et al., 2009)'
_computing_structure_refinement 'XL (Sheldrick, 2008)'
_computing_structure_solution 'XT (Sheldrick, 2015)'
_diffrn_ambient_temperature 297.05
_diffrn_measured_fraction_theta_full 0.975
_diffrn_measured_fraction_theta_max 0.975
_diffrn_measurement_device_type 'Bruker APEX-II CCD'
_diffrn_measurement_method '\f and \w scans'
_diffrn_radiation_type MoK\a
_diffrn_radiation_wavelength 0.71073
_diffrn_reflns_av_R_equivalents 0.0255
_diffrn_reflns_av_unetI/netI 0.0317
_diffrn_reflns_Laue_measured_fraction_full 0.975
_diffrn_reflns_Laue_measured_fraction_max 0.975
_diffrn_reflns_limit_h_max 7
_diffrn_reflns_limit_h_min -6
_diffrn_reflns_limit_k_max 19
_diffrn_reflns_limit_k_min -19
_diffrn_reflns_limit_l_max 11
_diffrn_reflns_limit_l_min -11
_diffrn_reflns_number 7216
_diffrn_reflns_point_group_measured_fraction_full 0.954
_diffrn_reflns_point_group_measured_fraction_max 0.954
_diffrn_reflns_theta_full 25.000
_diffrn_reflns_theta_max 25.000
_diffrn_reflns_theta_min 4.104
_diffrn_standards_number 0
_exptl_absorpt_coefficient_mu 0.102
_exptl_absorpt_correction_T_max 0.7473
_exptl_absorpt_correction_T_min 0.6744
_exptl_absorpt_correction_type multi-scan
_exptl_absorpt_process_details
;
SADABS-2016/2 (Bruker,2016/2) was used for absorption correction.
wR2(int) was 0.0793 before and 0.0520 after correction.
The Ratio of minimum to maximum transmission is 0.9024.
The \l/2 correction factor is Not present.
;
_exptl_crystal_colour Colorless
_exptl_crystal_density_diffrn 1.338
_exptl_crystal_description Block
_exptl_crystal_F_000 432
_refine_diff_density_max 0.258
_refine_diff_density_min -0.426
_refine_diff_density_rms 0.057
_refine_ls_abs_structure_details
;
 Flack x determined using 1456 quotients [(I+)-(I-)]/[(I+)+(I-)]
 (Parsons, Flack and Wagner, Acta Cryst. B69 (2013) 249-259).
;
_refine_ls_abs_structure_Flack 0.6(3)
_refine_ls_extinction_method none
_refine_ls_goodness_of_fit_ref 1.071
_refine_ls_hydrogen_treatment constr
_refine_ls_matrix_type full
_refine_ls_number_parameters 272
_refine_ls_number_reflns 3446
_refine_ls_number_restraints 7
_refine_ls_restrained_S_all 1.070
_refine_ls_R_factor_all 0.0678
_refine_ls_R_factor_gt 0.0663
_refine_ls_shift/su_max 0.000
_refine_ls_shift/su_mean 0.000
_refine_ls_structure_factor_coef Fsqd
_refine_ls_weighting_details 'w=1/[\s^2^(Fo^2^)+(0.1051P)^2^+0.5531P] where P=(Fo^2^+2Fc^2^)/3'
_refine_ls_weighting_scheme calc
_refine_ls_wR_factor_gt 0.1825
_refine_ls_wR_factor_ref 0.1842
_reflns_Friedel_coverage 0.884
_reflns_Friedel_fraction_full 0.930
_reflns_Friedel_fraction_max 0.930
_reflns_number_gt 3325
_reflns_number_total 3446
_reflns_threshold_expression 'I > 2\s(I)'
_cod_data_source_file c9ob00330d2.cif
_cod_data_source_block mo_180912a_0m
_cod_depositor_comments 'Adding full bibliography for 7156694.cif.'
_cod_original_formula_sum 'C10.50 H10 N O3.50'
_cod_database_code 7156694
_shelx_shelxl_version_number 2014/7
_shelx_space_group_comment
;
The symmetry employed for this shelxl refinement is uniquely defined
by the following loop, which should always be used as a source of
symmetry information in preference to the above space-group names.
They are only intended as comments.
;
_exptl_absorpt_special_details SADABS
_olex2_refinement_description
;
1. Fixed Uiso
 At 1.2 times of:
  All C(H) groups, All C(H,H) groups
 At 1.5 times of:
  All C(H,H,H) groups
2. Uiso/Uaniso restraints and constraints
Uanis(O00T) \\sim Ueq: with sigma of 0.001 and sigma for terminal atoms of 0.002
3.a Ternary CH refined with riding coordinates:
 C008(H008), C00D(H00D)
3.b Secondary CH2 refined with riding coordinates:
 C00C(H00A,H00B), C00I(H00G,H00I)
3.c Aromatic/amide H refined with riding coordinates:
 C004(H004), C00H(H00H), C00J(H00J), C00K(H00K), C00L(H00L), C00M(H00M),
 C00O(H00O), C00P(H00P), C00Q(H00Q), C00R(H00R), C00S(H00S)
3.d Idealised Me refined as rotating group:
 C00F(H00C,H00E,H00F)
;
_olex2_submission_special_instructions 'No special instructions were received'

loop_
_space_group_symop_operation_xyz
'x, y, z'
'-x, y+1/2, -z'

loop_
_atom_site_label
_atom_site_type_symbol
_atom_site_fract_x
_atom_site_fract_y
_atom_site_fract_z
_atom_site_U_iso_or_equiv
_atom_site_adp_type
_atom_site_occupancy
_atom_site_site_symmetry_order
_atom_site_calc_flag
_atom_site_refinement_flags_posn
_atom_site_refinement_flags_adp
_atom_site_disorder_assembly
_atom_site_disorder_group
O001 O 0.4724(5) 0.5047(2) 0.3735(3) 0.0414(7) Uani 1 1 d . . . .
O002 O 0.2195(5) 0.5402(3) 0.4907(4) 0.0599(10) Uani 1 1 d . . . .
N003 N 0.7226(8) 0.6947(3) 0.9159(5) 0.0553(11) Uani 1 1 d . . . .
C004 C 0.7474(6) 0.5542(3) 0.5325(4) 0.0339(9) Uani 1 1 d . . . .
H004 H 0.8809 0.5668 0.5769 0.041 Uiso 1 1 calc R . . .
C005 C 0.5749(6) 0.5689(2) 0.5860(4) 0.0331(9) Uani 1 1 d . . . .
O006 O 0.5962(10) 0.7477(3) 0.9004(7) 0.0966(19) Uani 1 1 d . . . .
O007 O 0.8368(12) 0.6799(4) 1.0247(5) 0.1023(19) Uani 1 1 d . . . .
C008 C 0.5419(6) 0.6092(2) 0.7198(5) 0.0356(9) Uani 1 1 d . . . .
H008 H 0.4448 0.6541 0.6952 0.043 Uiso 1 1 calc R . . .
C009 C 0.4478(6) 0.5519(3) 0.8171(5) 0.0391(10) Uani 1 1 d . . . .
C00A C 0.6963(6) 0.5147(3) 0.3915(4) 0.0354(9) Uani 1 1 d . . . .
C00B C 0.3996(7) 0.5380(3) 0.4841(5) 0.0386(10) Uani 1 1 d . . . .
C00C C 0.7469(7) 0.6443(3) 0.7910(5) 0.0453(11) Uani 1 1 d . . . .
H00A H 0.8430 0.6005 0.8208 0.054 Uiso 1 1 calc R . . .
H00B H 0.8055 0.6771 0.7237 0.054 Uiso 1 1 calc R . . .
C00D C 0.8024(7) 0.4307(3) 0.3932(5) 0.0419(10) Uani 1 1 d . . . .
H00D H 0.9521 0.4410 0.4108 0.050 Uiso 1 1 calc R . . .
N00E N 0.9053(10) 0.3234(3) 0.2419(8) 0.0791(18) Uani 1 1 d . . . .
C00F C 0.7468(9) 0.5693(3) 0.2749(6) 0.0529(12) Uani 1 1 d . . . .
H00C H 0.6801 0.5491 0.1852 0.079 Uiso 1 1 calc GR . . .
H00E H 0.8942 0.5704 0.2771 0.079 Uiso 1 1 calc GR . . .
H00F H 0.6982 0.6231 0.2885 0.079 Uiso 1 1 calc GR . . .
C00G C 0.7596(8) 0.3759(3) 0.5110(6) 0.0509(13) Uani 1 1 d . . . .
C00H C 0.5042(9) 0.4718(3) 0.8285(6) 0.0540(13) Uani 1 1 d . . . .
H00H H 0.5992 0.4518 0.7747 0.065 Uiso 1 1 calc R . . .
C00I C 0.7563(10) 0.3902(4) 0.2484(7) 0.0627(16) Uani 1 1 d . . . .
H00G H 0.6157 0.3692 0.2328 0.075 Uiso 1 1 calc R . . .
H00I H 0.7681 0.4295 0.1752 0.075 Uiso 1 1 calc R . . .
C00J C 0.3095(8) 0.5804(4) 0.8998(6) 0.0580(14) Uani 1 1 d . . . .
H00J H 0.2711 0.6346 0.8947 0.070 Uiso 1 1 calc R . . .
C00K C 0.9145(12) 0.3615(4) 0.6231(7) 0.0694(17) Uani 1 1 d . . . .
H00K H 1.0410 0.3880 0.6276 0.083 Uiso 1 1 calc R . . .
C00L C 0.4225(12) 0.4206(4) 0.9180(7) 0.0697(17) Uani 1 1 d . . . .
H00L H 0.4617 0.3664 0.9238 0.084 Uiso 1 1 calc R . . .
C00M C 0.5729(11) 0.3372(4) 0.5075(9) 0.0708(18) Uani 1 1 d . . . .
H00M H 0.4657 0.3470 0.4331 0.085 Uiso 1 1 calc R . . .
O00N O 1.0839(13) 0.3318(6) 0.2788(13) 0.159(4) Uani 1 1 d . . . .
C00O C 0.2274(10) 0.5291(5) 0.9902(7) 0.077(2) Uani 1 1 d . . . .
H00O H 0.1341 0.5490 1.0453 0.092 Uiso 1 1 calc R . . .
C00P C 0.2830(11) 0.4492(5) 0.9989(8) 0.078(2) Uani 1 1 d . . . .
H00P H 0.2268 0.4146 1.0590 0.094 Uiso 1 1 calc R . . .
C00Q C 0.5417(17) 0.2843(5) 0.6117(12) 0.103(3) Uani 1 1 d . . . .
H00Q H 0.4154 0.2576 0.6066 0.124 Uiso 1 1 calc R . . .
C00R C 0.8861(18) 0.3085(6) 0.7293(11) 0.106(3) Uani 1 1 d . . . .
H00R H 0.9938 0.2987 0.8034 0.127 Uiso 1 1 calc R . . .
C00S C 0.700(2) 0.2706(6) 0.7252(13) 0.122(4) Uani 1 1 d . . . .
H00S H 0.6786 0.2359 0.7977 0.147 Uiso 1 1 calc R . . .
O00T O 0.857(2) 0.2523(8) 0.2878(14) 0.180(4) Uani 1 1 d . U A -1
O1 O 0.876(2) 0.2897(10) 0.1252(14) 0.206(6) Uani 1 1 d . . A 1

loop_
_atom_site_aniso_label
_atom_site_aniso_U_11
_atom_site_aniso_U_22
_atom_site_aniso_U_33
_atom_site_aniso_U_23
_atom_site_aniso_U_13
_atom_site_aniso_U_12
O001 0.0320(15) 0.0467(16) 0.0428(16) -0.0049(14) -0.0017(12) 0.0030(13)
O002 0.0244(16) 0.081(3) 0.074(2) -0.014(2) 0.0081(15) 0.0012(16)
N003 0.069(3) 0.048(2) 0.050(3) -0.011(2) 0.017(2) -0.019(2)
C004 0.0255(18) 0.033(2) 0.044(2) -0.0015(17) 0.0080(15) -0.0035(16)
C005 0.031(2) 0.0286(19) 0.040(2) 0.0033(16) 0.0063(16) 0.0003(15)
O006 0.092(4) 0.084(4) 0.111(4) -0.052(3) 0.010(3) 0.019(3)
O007 0.150(5) 0.098(4) 0.051(3) -0.008(3) -0.006(3) -0.007(4)
C008 0.030(2) 0.031(2) 0.047(2) -0.0019(18) 0.0097(17) 0.0003(16)
C009 0.035(2) 0.045(2) 0.037(2) -0.0019(19) 0.0060(16) -0.0060(19)
C00A 0.031(2) 0.037(2) 0.038(2) -0.0016(18) 0.0068(16) 0.0036(17)
C00B 0.030(2) 0.039(2) 0.046(2) 0.0004(18) 0.0019(16) 0.0007(17)
C00C 0.040(2) 0.047(3) 0.050(3) -0.013(2) 0.0116(19) -0.010(2)
C00D 0.036(2) 0.039(2) 0.051(3) -0.008(2) 0.0042(19) 0.0085(18)
N00E 0.074(4) 0.054(3) 0.111(5) -0.039(3) 0.020(3) 0.002(3)
C00F 0.060(3) 0.053(3) 0.049(3) 0.003(2) 0.021(2) 0.003(2)
C00G 0.050(3) 0.034(2) 0.066(3) -0.007(2) 0.004(2) 0.010(2)
C00H 0.062(3) 0.047(3) 0.055(3) 0.007(2) 0.015(2) -0.007(2)
C00I 0.063(4) 0.062(3) 0.060(3) -0.022(3) 0.001(3) 0.014(3)
C00J 0.048(3) 0.071(4) 0.059(3) 0.011(3) 0.022(2) 0.009(3)
C00K 0.077(4) 0.056(3) 0.071(4) 0.008(3) -0.003(3) 0.015(3)
C00L 0.082(4) 0.062(4) 0.066(4) 0.018(3) 0.014(3) -0.010(3)
C00M 0.065(4) 0.042(3) 0.105(5) 0.000(3) 0.013(3) -0.012(3)
O00N 0.083(5) 0.123(6) 0.271(12) -0.065(7) 0.026(6) 0.019(4)
C00O 0.057(3) 0.113(6) 0.066(4) 0.025(4) 0.028(3) 0.002(3)
C00P 0.072(4) 0.089(5) 0.075(4) 0.041(4) 0.017(3) -0.009(4)
C00Q 0.111(7) 0.052(4) 0.152(9) 0.012(5) 0.036(6) -0.012(4)
C00R 0.120(7) 0.086(6) 0.105(7) 0.043(5) 0.000(5) 0.025(6)
C00S 0.187(12) 0.057(4) 0.129(8) 0.043(5) 0.045(8) 0.008(6)
O00T 0.179(4) 0.179(4) 0.181(4) -0.0007(15) 0.0303(16) 0.0010(15)
O1 0.196(11) 0.229(13) 0.191(11) -0.100(10) 0.023(8) 0.053(10)

loop_
_atom_type_symbol
_atom_type_description
_atom_type_scat_dispersion_real
_atom_type_scat_dispersion_imag
_atom_type_scat_source
C C 0.0033 0.0016 'International Tables Vol C Tables 4.2.6.8 and 6.1.1.4'
H H 0.0000 0.0000 'International Tables Vol C Tables 4.2.6.8 and 6.1.1.4'
N N 0.0061 0.0033 'International Tables Vol C Tables 4.2.6.8 and 6.1.1.4'
O O 0.0106 0.0060 'International Tables Vol C Tables 4.2.6.8 and 6.1.1.4'

loop_
_geom_angle_atom_site_label_1
_geom_angle_atom_site_label_2
_geom_angle_atom_site_label_3
_geom_angle
C00B O001 C00A 109.7(3)
O006 N003 O007 125.0(6)
O006 N003 C00C 118.2(5)
O007 N003 C00C 116.9(5)
C005 C004 C00A 110.6(4)
C004 C005 C008 131.5(4)
C004 C005 C00B 107.2(4)
C00B C005 C008 121.4(3)
C005 C008 C009 112.2(3)
C005 C008 C00C 108.5(3)
C00C C008 C009 112.0(4)
C00H C009 C008 121.1(4)
C00H C009 C00J 118.4(5)
C00J C009 C008 120.4(4)
O001 C00A C004 103.3(3)
O001 C00A C00D 109.8(3)
O001 C00A C00F 108.4(4)
C004 C00A C00D 110.4(3)
C004 C00A C00F 111.5(4)
C00F C00A C00D 112.9(4)
O001 C00B C005 109.2(3)
O002 C00B O001 122.3(4)
O002 C00B C005 128.6(4)
N003 C00C C008 112.0(4)
C00G C00D C00A 114.0(4)
C00G C00D C00I 112.7(5)
C00I C00D C00A 111.2(4)
O00N N00E C00I 121.9(6)
O00N N00E O00T 106.8(10)
O00N N00E O1 108.9(9)
O00T N00E C00I 117.2(8)
O1 N00E C00I 111.7(8)
O1 N00E O00T 83.8(10)
C00K C00G C00D 119.3(6)
C00K C00G C00M 118.4(6)
C00M C00G C00D 122.3(5)
C00L C00H C009 121.1(6)
N00E C00I C00D 109.4(5)
C009 C00J C00O 120.6(6)
C00G C00K C00R 121.3(8)
C00H C00L C00P 120.1(6)
C00Q C00M C00G 121.2(8)
C00P C00O C00J 120.3(6)
C00O C00P C00L 119.5(6)
C00M C00Q C00S 119.7(9)
C00S C00R C00K 119.8(9)
C00R C00S C00Q 119.5(8)
N00E O00T O1 46.2(7)
N00E O1 O00T 49.9(7)

loop_
_geom_bond_atom_site_label_1
_geom_bond_atom_site_label_2
_geom_bond_distance
O001 C00A 1.454(5)
O001 C00B 1.350(6)
O002 C00B 1.189(6)
N003 O006 1.198(7)
N003 O007 1.206(7)
N003 C00C 1.490(6)
C004 C005 1.335(6)
C004 C00A 1.491(6)
C005 C008 1.495(6)
C005 C00B 1.472(6)
C008 C009 1.529(6)
C008 C00C 1.516(6)
C009 C00H 1.375(7)
C009 C00J 1.380(7)
C00A C00D 1.552(6)
C00A C00F 1.517(7)
C00D C00G 1.510(8)
C00D C00I 1.528(7)
N00E C00I 1.481(8)
N00E O00N 1.171(10)
N00E O00T 1.313(14)
N00E O1 1.239(12)
C00G C00K 1.373(8)
C00G C00M 1.374(9)
C00H C00L 1.375(8)
C00J C00O 1.382(9)
C00K C00R 1.380(12)
C00L C00P 1.375(11)
C00M C00Q 1.369(12)
C00O C00P 1.369(12)
C00Q C00S 1.393(15)
C00R C00S 1.364(17)
O00T O1 1.705(19)
